data_4102678
loop_
_publ_author_name
'Tomohiro Iwai'
'Tetsuaki Fujihara'
'Jun Terao'
'Yasushi Tsuji'

_publ_contact_author_email ytsuji@scl.kyoto-u.ac.jp
_publ_contact_author_fax +81-75-383-2514
_publ_contact_author_name 'Yasushi Tsuji'
_publ_contact_author_phone +81-75-383-2515
_publ_section_title
;
 Iridium-Catalyzed Annulation of N-Arylcarbamoyl Chlorides with Internal
 Alkynes
;
_journal_name_full 'Journal of the American Chemical Society'
_journal_page_first 9602
_journal_page_last 9603
_journal_paper_doi 10.1021/ja104153k
_journal_volume 132
_journal_year 2010
_chemical_formula_moiety 'C44 H37 Cl Ir N O P2 '
_chemical_formula_sum 'C44 H37 Cl Ir N O P2'
_chemical_formula_weight 885.40
_space_group_IT_number 14
_symmetry_cell_setting monoclinic
_symmetry_Int_Tables_number 14
_symmetry_space_group_name_Hall '-P 2yn'
_symmetry_space_group_name_H-M 'P 1 21/n 1'
_cell_angle_alpha 90.0000
_cell_angle_beta 100.934(2)
_cell_angle_gamma 90.0000
_cell_formula_units_Z 4
_cell_length_a 14.3648(8)
_cell_length_b 10.2095(3)
_cell_length_c 25.0281(12)
_cell_measurement_reflns_used 8288
_cell_measurement_temperature 153.1
_cell_measurement_theta_max 27.5
_cell_measurement_theta_min 3.1
_cell_volume 3603.9(3)
_computing_cell_refinement CrystalClear
_computing_data_collection CrystalClear
_computing_data_reduction CrystalStructure
_computing_publication_material 'CrystalStructure 3.8'
_computing_structure_refinement CRYSTALS
_computing_structure_solution SIR97
_diffrn_detector_area_resol_mean 14.63
_diffrn_measured_fraction_theta_full 0.990
_diffrn_measured_fraction_theta_max 0.990
_diffrn_measurement_device_type 'Rigaku Saturn'
_diffrn_measurement_method \w
_diffrn_radiation_type 'Mo K\a'
_diffrn_radiation_wavelength 0.71070
_diffrn_reflns_av_R_equivalents 0.051
_diffrn_reflns_limit_h_max 15
_diffrn_reflns_limit_h_min -18
_diffrn_reflns_limit_k_max 13
_diffrn_reflns_limit_k_min -13
_diffrn_reflns_limit_l_max 30
_diffrn_reflns_limit_l_min -32
_diffrn_reflns_number 26008
_diffrn_reflns_theta_full 27.49
_diffrn_reflns_theta_max 27.49
_exptl_absorpt_coefficient_mu 3.915
_exptl_absorpt_correction_T_max 0.457
_exptl_absorpt_correction_T_min 0.310
_exptl_absorpt_correction_type multi-scan
_exptl_absorpt_process_details 'Jacobson, R. (1998) Private communication'
_exptl_crystal_colour yellow
_exptl_crystal_density_diffrn 1.632
_exptl_crystal_density_method 'not measured'
_exptl_crystal_description plate
_exptl_crystal_F_000 1760.00
_exptl_crystal_size_max 0.20
_exptl_crystal_size_mid 0.10
_exptl_crystal_size_min 0.10
_refine_diff_density_max 1.48
_refine_diff_density_min -1.76
_refine_ls_extinction_method none
_refine_ls_goodness_of_fit_ref 1.003
_refine_ls_hydrogen_treatment refall
_refine_ls_number_parameters 488
_refine_ls_number_reflns 8195
_refine_ls_R_factor_gt 0.0327
_refine_ls_shift/su_max 0.0000
_refine_ls_structure_factor_coef Fsqd
_refine_ls_weighting_details 'w = 1/[0.6500\s(Fo^2^)]/(4Fo^2^)'
_refine_ls_weighting_scheme calc
_refine_ls_wR_factor_ref 0.0645
_reflns_number_gt 7033
_reflns_number_total 8195
_reflns_threshold_expression F^2^>2.0\s(F^2^)
_cod_data_source_file ja104153k_si_002_1.cif
_cod_data_source_block '__4'
_cod_original_formula_sum 'C44 H37 Cl Ir N O P2 '
_cod_database_code 4102678

loop_
_symmetry_equiv_pos_site_id
_symmetry_equiv_pos_as_xyz
1 +X,+Y,+Z
2 1/2-X,1/2+Y,1/2-Z
3 -X,-Y,-Z
4 1/2+X,1/2-Y,1/2+Z

loop_
_atom_site_label
_atom_site_type_symbol
_atom_site_fract_x
_atom_site_fract_y
_atom_site_fract_z
_atom_site_U_iso_or_equiv
_atom_site_adp_type
_atom_site_occupancy
_atom_site_symmetry_multiplicity
_atom_site_calc_flag
_atom_site_refinement_flags
Ir(1) Ir 0.852050(10) 0.299440(10) 0.112730(10) 0.01592(4) Uani 1.00 1 d .
Cl(1) Cl 0.81598(7) 0.07798(10) 0.08403(4) 0.0263(2) Uani 1.00 1 d .
P(1) P 0.70639(7) 0.36523(10) 0.06188(4) 0.0177(2) Uani 1.00 1 d .
P(2) P 1.00262(7) 0.23970(10) 0.15881(4) 0.0176(2) Uani 1.00 1 d .
O(1) O 0.7863(2) 0.3316(3) 0.21145(11) 0.0287(8) Uani 1.00 1 d .
N(1) N 0.8504(2) 0.5200(3) 0.18470(14) 0.0243(9) Uani 1.00 1 d .
C(1) C 0.8300(3) 0.5976(4) 0.23050(18) 0.0364(13) Uani 1.00 1 d .
C(2) C 0.8245(2) 0.3901(4) 0.17894(16) 0.0218(10) Uani 1.00 1 d .
C(3) C 0.9004(2) 0.4824(3) 0.10226(17) 0.0203(10) Uani 1.00 1 d .
C(4) C 0.9387(2) 0.5245(4) 0.05874(18) 0.0277(11) Uani 1.00 1 d .
C(5) C 0.9660(3) 0.6557(4) 0.0551(2) 0.0368(13) Uani 1.00 1 d .
C(6) C 0.9578(3) 0.7413(4) 0.09763(19) 0.0348(13) Uani 1.00 1 d .
C(7) C 0.9193(3) 0.7023(4) 0.14073(19) 0.0305(12) Uani 1.00 1 d .
C(8) C 0.8914(2) 0.5722(4) 0.14392(17) 0.0235(10) Uani 1.00 1 d .
C(9) C 0.6665(2) 0.5250(3) 0.08073(17) 0.0222(10) Uani 1.00 1 d .
C(10) C 0.7083(2) 0.6404(4) 0.06559(18) 0.0276(11) Uani 1.00 1 d .
C(11) C 0.6890(3) 0.7600(4) 0.08690(19) 0.0329(12) Uani 1.00 1 d .
C(12) C 0.6258(3) 0.7683(4) 0.1222(2) 0.0419(14) Uani 1.00 1 d .
C(13) C 0.5821(3) 0.6576(4) 0.13623(19) 0.0344(13) Uani 1.00 1 d .
C(14) C 0.6023(3) 0.5362(4) 0.11618(18) 0.0303(12) Uani 1.00 1 d .
C(15) C 0.6085(2) 0.2544(3) 0.06754(17) 0.0209(10) Uani 1.00 1 d .
C(16) C 0.6076(2) 0.1966(3) 0.11748(16) 0.0201(10) Uani 1.00 1 d .
C(17) C 0.5338(2) 0.1125(4) 0.12381(18) 0.0259(11) Uani 1.00 1 d .
C(18) C 0.4648(2) 0.0832(4) 0.07955(19) 0.0322(12) Uani 1.00 1 d .
C(19) C 0.4660(3) 0.1398(4) 0.0299(2) 0.0386(14) Uani 1.00 1 d .
C(20) C 0.5376(2) 0.2255(4) 0.02330(18) 0.0290(11) Uani 1.00 1 d .
C(21) C 0.7070(2) 0.3781(4) -0.01087(16) 0.0223(10) Uani 1.00 1 d .
C(22) C 0.7676(3) 0.2975(4) -0.03350(18) 0.0346(13) Uani 1.00 1 d .
C(23) C 0.7694(3) 0.3036(5) -0.0887(2) 0.0443(15) Uani 1.00 1 d .
C(24) C 0.7086(3) 0.3898(5) -0.12212(18) 0.0351(13) Uani 1.00 1 d .
C(25) C 0.6486(3) 0.4679(4) -0.10011(19) 0.0354(13) Uani 1.00 1 d .
C(26) C 0.6475(3) 0.4622(4) -0.04459(18) 0.0298(12) Uani 1.00 1 d .
C(27) C 1.0074(2) 0.0911(3) 0.19996(16) 0.0214(10) Uani 1.00 1 d .
C(28) C 0.9271(2) 0.0498(3) 0.21940(16) 0.0219(10) Uani 1.00 1 d .
C(29) C 0.9338(3) -0.0564(4) 0.25469(17) 0.0296(12) Uani 1.00 1 d .
C(30) C 1.0189(3) -0.1216(4) 0.27062(17) 0.0292(11) Uani 1.00 1 d .
C(31) C 1.0980(3) -0.0813(4) 0.25132(17) 0.0292(11) Uani 1.00 1 d .
C(32) C 1.0924(2) 0.0246(4) 0.21544(17) 0.0277(11) Uani 1.00 1 d .
C(33) C 1.0653(2) 0.3590(3) 0.20770(16) 0.0205(10) Uani 1.00 1 d .
C(34) C 1.0807(2) 0.3334(4) 0.26307(17) 0.0271(11) Uani 1.00 1 d .
C(35) C 1.1238(3) 0.4264(4) 0.30083(18) 0.0336(12) Uani 1.00 1 d .
C(36) C 1.1502(2) 0.5450(4) 0.28257(19) 0.0337(13) Uani 1.00 1 d .
C(37) C 1.1354(2) 0.5707(4) 0.22769(19) 0.0307(12) Uani 1.00 1 d .
C(38) C 1.0936(2) 0.4791(3) 0.19029(18) 0.0234(10) Uani 1.00 1 d .
C(39) C 1.0843(2) 0.2005(3) 0.11272(15) 0.0170(9) Uani 1.00 1 d .
C(40) C 1.1704(2) 0.2622(4) 0.11311(18) 0.0291(12) Uani 1.00 1 d .
C(41) C 1.2272(3) 0.2222(4) 0.0774(2) 0.0369(14) Uani 1.00 1 d .
C(42) C 1.2017(3) 0.1178(4) 0.04288(19) 0.0330(13) Uani 1.00 1 d .
C(43) C 1.1163(3) 0.0569(4) 0.04221(18) 0.0332(12) Uani 1.00 1 d .
C(44) C 1.0566(2) 0.0988(4) 0.07656(17) 0.0281(11) Uani 1.00 1 d .
H(1) H 0.7695 0.6375 0.2206 0.044 Uiso 1.00 1 c R
H(2) H 0.8306 0.5421 0.2610 0.044 Uiso 1.00 1 c R
H(3) H 0.8771 0.6635 0.2396 0.044 Uiso 1.00 1 c R
H(4) H 0.9464 0.4644 0.0309 0.034 Uiso 1.00 1 c R
H(5) H 0.9897 0.6859 0.0244 0.045 Uiso 1.00 1 c R
H(6) H 0.9797 0.8288 0.0964 0.042 Uiso 1.00 1 c R
H(7) H 0.9118 0.7628 0.1685 0.036 Uiso 1.00 1 c R
H(8) H 0.7503 0.6359 0.0406 0.032 Uiso 1.00 1 c R
H(9) H 0.7192 0.8369 0.0772 0.038 Uiso 1.00 1 c R
H(10) H 0.6129 0.8508 0.1367 0.049 Uiso 1.00 1 c R
H(11) H 0.5378 0.6642 0.1599 0.043 Uiso 1.00 1 c R
H(12) H 0.5723 0.4599 0.1265 0.037 Uiso 1.00 1 c R
H(13) H 0.6572 0.2144 0.1475 0.024 Uiso 1.00 1 c R
H(14) H 0.5316 0.0757 0.1584 0.031 Uiso 1.00 1 c R
H(15) H 0.4157 0.0234 0.0833 0.038 Uiso 1.00 1 c R
H(16) H 0.4172 0.1199 -0.0003 0.044 Uiso 1.00 1 c R
H(17) H 0.5381 0.2643 -0.0112 0.033 Uiso 1.00 1 c R
H(18) H 0.8082 0.2380 -0.0110 0.041 Uiso 1.00 1 c R
H(19) H 0.8115 0.2494 -0.1038 0.054 Uiso 1.00 1 c R
H(20) H 0.7093 0.3941 -0.1600 0.042 Uiso 1.00 1 c R
H(21) H 0.6073 0.5262 -0.1228 0.041 Uiso 1.00 1 c R
H(22) H 0.6054 0.5171 -0.0298 0.036 Uiso 1.00 1 c R
H(23) H 0.8685 0.0944 0.2086 0.027 Uiso 1.00 1 c R
H(24) H 0.8794 -0.0848 0.2678 0.037 Uiso 1.00 1 c R
H(25) H 1.0227 -0.1937 0.2949 0.034 Uiso 1.00 1 c R
H(26) H 1.1566 -0.1256 0.2624 0.034 Uiso 1.00 1 c R
H(27) H 1.1466 0.0514 0.2016 0.033 Uiso 1.00 1 c R
H(28) H 1.0617 0.2516 0.2756 0.032 Uiso 1.00 1 c R
H(29) H 1.1344 0.4076 0.3387 0.040 Uiso 1.00 1 c R
H(30) H 1.1791 0.6089 0.3080 0.039 Uiso 1.00 1 c R
H(31) H 1.1541 0.6528 0.2154 0.037 Uiso 1.00 1 c R
H(32) H 1.0841 0.4980 0.1525 0.028 Uiso 1.00 1 c R
H(33) H 1.1900 0.3322 0.1377 0.035 Uiso 1.00 1 c R
H(34) H 1.2850 0.2670 0.0768 0.047 Uiso 1.00 1 c R
H(35) H 1.2426 0.0883 0.0197 0.040 Uiso 1.00 1 c R
H(36) H 1.0977 -0.0143 0.0181 0.040 Uiso 1.00 1 c R
H(37) H 0.9970 0.0573 0.0753 0.034 Uiso 1.00 1 c R

loop_
_atom_site_aniso_label
_atom_site_aniso_U_11
_atom_site_aniso_U_22
_atom_site_aniso_U_33
_atom_site_aniso_U_12
_atom_site_aniso_U_13
_atom_site_aniso_U_23
Ir(1) 0.01649(8) 0.01415(8) 0.01686(9) -0.00041(5) 0.00253(6) -0.00086(6)
Cl(1) 0.0239(5) 0.0178(4) 0.0368(6) -0.0021(3) 0.0044(4) -0.0064(4)
P(1) 0.0171(5) 0.0179(5) 0.0176(5) 0.0000(3) 0.0021(4) 0.0003(4)
P(2) 0.0163(4) 0.0175(5) 0.0188(5) -0.0003(3) 0.0031(3) -0.0003(4)
O(1) 0.0328(17) 0.0356(17) 0.0209(15) -0.0003(13) 0.0129(13) 0.0017(13)
N(1) 0.0303(19) 0.0201(18) 0.0226(18) 0.0012(14) 0.0054(15) -0.0044(14)
C(1) 0.046(2) 0.033(2) 0.031(2) -0.000(2) 0.008(2) -0.015(2)
C(2) 0.023(2) 0.023(2) 0.017(2) 0.0028(16) -0.0011(16) -0.0026(17)
C(3) 0.0154(19) 0.0172(19) 0.028(2) -0.0008(15) 0.0026(16) 0.0037(16)
C(4) 0.031(2) 0.028(2) 0.025(2) -0.0057(18) 0.0095(19) 0.0021(18)
C(5) 0.042(2) 0.032(2) 0.040(2) -0.010(2) 0.015(2) 0.002(2)
C(6) 0.039(2) 0.022(2) 0.044(2) -0.0063(19) 0.010(2) -0.001(2)
C(7) 0.036(2) 0.022(2) 0.032(2) -0.0010(18) 0.002(2) -0.0046(18)
C(8) 0.020(2) 0.022(2) 0.026(2) 0.0010(16) -0.0022(16) -0.0050(17)
C(9) 0.021(2) 0.021(2) 0.023(2) 0.0001(16) 0.0001(16) 0.0019(17)
C(10) 0.022(2) 0.027(2) 0.032(2) 0.0001(17) 0.0011(18) 0.0030(19)
C(11) 0.034(2) 0.018(2) 0.042(2) 0.0017(18) -0.003(2) 0.006(2)
C(12) 0.059(3) 0.026(2) 0.037(2) 0.017(2) -0.001(2) -0.007(2)
C(13) 0.043(2) 0.031(2) 0.032(2) 0.010(2) 0.018(2) 0.000(2)
C(14) 0.035(2) 0.029(2) 0.029(2) 0.0031(19) 0.013(2) -0.0002(19)
C(15) 0.0156(19) 0.0177(19) 0.030(2) -0.0001(15) 0.0051(16) 0.0008(17)
C(16) 0.0168(19) 0.024(2) 0.019(2) -0.0005(15) 0.0026(16) -0.0012(16)
C(17) 0.025(2) 0.026(2) 0.028(2) -0.0004(17) 0.0082(18) 0.0060(18)
C(18) 0.021(2) 0.031(2) 0.044(2) -0.0060(18) 0.004(2) 0.008(2)
C(19) 0.030(2) 0.047(3) 0.035(2) -0.012(2) -0.007(2) 0.007(2)
C(20) 0.021(2) 0.037(2) 0.026(2) -0.0057(18) -0.0038(17) 0.008(2)
C(21) 0.021(2) 0.024(2) 0.020(2) -0.0067(16) 0.0002(16) -0.0005(17)
C(22) 0.028(2) 0.049(3) 0.025(2) 0.006(2) 0.0001(19) -0.004(2)
C(23) 0.035(2) 0.071(4) 0.028(2) 0.008(2) 0.009(2) -0.012(2)
C(24) 0.032(2) 0.054(3) 0.019(2) -0.014(2) 0.0046(19) -0.002(2)
C(25) 0.040(2) 0.035(2) 0.027(2) -0.010(2) -0.004(2) 0.007(2)
C(26) 0.030(2) 0.032(2) 0.029(2) 0.0012(19) 0.0069(19) 0.004(2)
C(27) 0.027(2) 0.018(2) 0.018(2) 0.0013(16) 0.0006(16) -0.0003(16)
C(28) 0.026(2) 0.021(2) 0.020(2) -0.0009(16) 0.0063(17) 0.0002(16)
C(29) 0.040(2) 0.029(2) 0.023(2) -0.0066(19) 0.0140(19) -0.0037(19)
C(30) 0.048(2) 0.018(2) 0.019(2) -0.0015(19) 0.0002(19) 0.0000(17)
C(31) 0.035(2) 0.023(2) 0.026(2) 0.0018(18) -0.0016(19) 0.0008(18)
C(32) 0.023(2) 0.030(2) 0.029(2) 0.0002(18) 0.0030(18) -0.0002(19)
C(33) 0.0152(18) 0.022(2) 0.023(2) 0.0007(15) 0.0024(15) -0.0063(17)
C(34) 0.027(2) 0.031(2) 0.023(2) 0.0006(18) 0.0029(17) -0.0016(19)
C(35) 0.036(2) 0.043(2) 0.020(2) 0.005(2) 0.0015(19) -0.006(2)
C(36) 0.021(2) 0.037(2) 0.040(2) 0.0008(19) -0.001(2) -0.022(2)
C(37) 0.021(2) 0.025(2) 0.047(2) -0.0037(17) 0.009(2) -0.005(2)
C(38) 0.0154(19) 0.022(2) 0.032(2) -0.0023(15) 0.0020(17) -0.0006(18)
C(39) 0.0178(19) 0.0178(19) 0.0159(19) 0.0008(14) 0.0048(15) 0.0005(15)
C(40) 0.025(2) 0.026(2) 0.037(2) -0.0012(18) 0.0100(19) -0.007(2)
C(41) 0.030(2) 0.040(2) 0.047(3) -0.013(2) 0.022(2) -0.011(2)
C(42) 0.027(2) 0.039(2) 0.034(2) 0.001(2) 0.010(2) -0.004(2)
C(43) 0.034(2) 0.037(2) 0.030(2) -0.000(2) 0.009(2) -0.011(2)
C(44) 0.026(2) 0.032(2) 0.028(2) -0.0053(18) 0.0069(18) -0.0051(19)

loop_
_atom_type_symbol
_atom_type_description
_atom_type_scat_dispersion_real
_atom_type_scat_dispersion_imag
_atom_type_scat_source
C C 0.003 0.002
;
International Tables for Crystallography
(1992, Vol. C, Tables 4.2.6.8 and 6.1.1.4)
;
H H 0.000 0.000
;
International Tables for Crystallography
(1992, Vol. C, Table 6.1.1.4)
;
N N 0.006 0.003
;
International Tables for Crystallography
(1992, Vol. C, Tables 4.2.6.8 and 6.1.1.4)
;
O O 0.011 0.006
;
International Tables for Crystallography
(1992, Vol. C, Tables 4.2.6.8 and 6.1.1.4)
;
Ir Ir -1.444 7.990
;
International Tables for Crystallography
(1992, Vol. C, Tables 4.2.6.8 and 6.1.1.4)
;
P P 0.102 0.094
;
International Tables for Crystallography
(1992, Vol. C, Tables 4.2.6.8 and 6.1.1.4)
;
Cl Cl 0.148 0.159
;
International Tables for Crystallography
(1992, Vol. C, Tables 4.2.6.8 and 6.1.1.4)
;

loop_
_geom_angle_atom_site_label_1
_geom_angle_atom_site_label_2
_geom_angle_atom_site_label_3
_geom_angle
_geom_angle_publ_flag
Cl(1) Ir(1) P(1) 89.29(3) yes
Cl(1) Ir(1) P(2) 91.66(3) yes
Cl(1) Ir(1) C(2) 128.18(12) yes
Cl(1) Ir(1) C(3) 152.81(12) yes
P(1) Ir(1) P(2) 176.02(3) yes
P(1) Ir(1) C(2) 91.19(10) yes
P(1) Ir(1) C(3) 87.61(10) yes
P(2) Ir(1) C(2) 91.26(10) yes
P(2) Ir(1) C(3) 89.79(10) yes
C(2) Ir(1) C(3) 78.91(17) yes
Ir(1) P(1) C(9) 114.24(12) yes
Ir(1) P(1) C(15) 113.72(12) yes
Ir(1) P(1) C(21) 113.03(13) yes
C(9) P(1) C(15) 104.45(18) yes
C(9) P(1) C(21) 104.77(19) yes
C(15) P(1) C(21) 105.70(18) yes
Ir(1) P(2) C(27) 115.33(13) yes
Ir(1) P(2) C(33) 116.61(12) yes
Ir(1) P(2) C(39) 112.92(11) yes
C(27) P(2) C(33) 102.34(17) yes
C(27) P(2) C(39) 102.29(18) yes
C(33) P(2) C(39) 105.74(17) yes
C(1) N(1) C(2) 120.7(3) yes
C(1) N(1) C(8) 123.1(3) yes
C(2) N(1) C(8) 116.1(3) yes
Ir(1) C(2) O(1) 120.7(3) yes
Ir(1) C(2) N(1) 116.1(2) yes
O(1) C(2) N(1) 123.2(3) yes
Ir(1) C(3) C(4) 126.0(3) yes
Ir(1) C(3) C(8) 114.9(3) yes
C(4) C(3) C(8) 119.1(3) yes
C(3) C(4) C(5) 120.5(4) yes
C(4) C(5) C(6) 118.9(4) yes
C(5) C(6) C(7) 121.7(4) yes
C(6) C(7) C(8) 119.2(4) yes
N(1) C(8) C(3) 114.0(3) yes
N(1) C(8) C(7) 125.3(4) yes
C(3) C(8) C(7) 120.6(4) yes
P(1) C(9) C(10) 120.6(3) yes
P(1) C(9) C(14) 121.0(3) yes
C(10) C(9) C(14) 117.9(3) yes
C(9) C(10) C(11) 120.6(4) yes
C(10) C(11) C(12) 120.3(4) yes
C(11) C(12) C(13) 120.1(4) yes
C(12) C(13) C(14) 120.4(4) yes
C(9) C(14) C(13) 120.7(4) yes
P(1) C(15) C(16) 118.2(2) yes
P(1) C(15) C(20) 121.9(3) yes
C(16) C(15) C(20) 119.9(3) yes
C(15) C(16) C(17) 120.1(3) yes
C(16) C(17) C(18) 119.4(4) yes
C(17) C(18) C(19) 120.5(4) yes
C(18) C(19) C(20) 120.7(3) yes
C(15) C(20) C(19) 119.3(4) yes
P(1) C(21) C(22) 118.9(2) yes
P(1) C(21) C(26) 122.3(3) yes
C(22) C(21) C(26) 118.7(3) yes
C(21) C(22) C(23) 120.6(4) yes
C(22) C(23) C(24) 119.7(4) yes
C(23) C(24) C(25) 119.7(4) yes
C(24) C(25) C(26) 120.4(4) yes
C(21) C(26) C(25) 120.8(4) yes
P(2) C(27) C(28) 120.1(2) yes
P(2) C(27) C(32) 120.0(3) yes
C(28) C(27) C(32) 119.7(3) yes
C(27) C(28) C(29) 119.6(3) yes
C(28) C(29) C(30) 120.7(4) yes
C(29) C(30) C(31) 119.8(3) yes
C(30) C(31) C(32) 120.3(3) yes
C(27) C(32) C(31) 119.9(4) yes
P(2) C(33) C(34) 120.4(3) yes
P(2) C(33) C(38) 120.8(3) yes
C(34) C(33) C(38) 118.7(3) yes
C(33) C(34) C(35) 120.9(4) yes
C(34) C(35) C(36) 119.3(4) yes
C(35) C(36) C(37) 120.0(4) yes
C(36) C(37) C(38) 121.0(4) yes
C(33) C(38) C(37) 120.1(4) yes
P(2) C(39) C(40) 124.9(3) yes
P(2) C(39) C(44) 115.7(3) yes
C(40) C(39) C(44) 119.4(3) yes
C(39) C(40) C(41) 119.8(3) yes
C(40) C(41) C(42) 121.0(4) yes
C(41) C(42) C(43) 119.3(4) yes
C(42) C(43) C(44) 120.5(4) yes
C(39) C(44) C(43) 119.9(3) yes
N(1) C(1) H(1) 109.6 no
N(1) C(1) H(2) 109.5 no
N(1) C(1) H(3) 109.3 no
H(1) C(1) H(2) 109.5 no
H(1) C(1) H(3) 109.5 no
H(2) C(1) H(3) 109.5 no
C(3) C(4) H(4) 119.7 no
C(5) C(4) H(4) 119.8 no
C(4) C(5) H(5) 120.6 no
C(6) C(5) H(5) 120.5 no
C(5) C(6) H(6) 119.1 no
C(7) C(6) H(6) 119.2 no
C(6) C(7) H(7) 120.6 no
C(8) C(7) H(7) 120.2 no
C(9) C(10) H(8) 119.6 no
C(11) C(10) H(8) 119.8 no
C(10) C(11) H(9) 119.8 no
C(12) C(11) H(9) 119.9 no
C(11) C(12) H(10) 119.8 no
C(13) C(12) H(10) 120.1 no
C(12) C(13) H(11) 119.7 no
C(14) C(13) H(11) 119.9 no
C(9) C(14) H(12) 119.5 no
C(13) C(14) H(12) 119.8 no
C(15) C(16) H(13) 119.9 no
C(17) C(16) H(13) 119.9 no
C(16) C(17) H(14) 120.3 no
C(18) C(17) H(14) 120.4 no
C(17) C(18) H(15) 119.7 no
C(19) C(18) H(15) 119.8 no
C(18) C(19) H(16) 119.7 no
C(20) C(19) H(16) 119.6 no
C(15) C(20) H(17) 120.4 no
C(19) C(20) H(17) 120.3 no
C(21) C(22) H(18) 119.8 no
C(23) C(22) H(18) 119.6 no
C(22) C(23) H(19) 120.2 no
C(24) C(23) H(19) 120.1 no
C(23) C(24) H(20) 120.1 no
C(25) C(24) H(20) 120.2 no
C(24) C(25) H(21) 119.7 no
C(26) C(25) H(21) 119.9 no
C(21) C(26) H(22) 119.7 no
C(25) C(26) H(22) 119.5 no
C(27) C(28) H(23) 120.0 no
C(29) C(28) H(23) 120.4 no
C(28) C(29) H(24) 119.7 no
C(30) C(29) H(24) 119.6 no
C(29) C(30) H(25) 119.9 no
C(31) C(30) H(25) 120.3 no
C(30) C(31) H(26) 119.9 no
C(32) C(31) H(26) 119.8 no
C(27) C(32) H(27) 119.7 no
C(31) C(32) H(27) 120.4 no
C(33) C(34) H(28) 119.6 no
C(35) C(34) H(28) 119.5 no
C(34) C(35) H(29) 120.2 no
C(36) C(35) H(29) 120.5 no
C(35) C(36) H(30) 119.7 no
C(37) C(36) H(30) 120.2 no
C(36) C(37) H(31) 119.5 no
C(38) C(37) H(31) 119.5 no
C(33) C(38) H(32) 119.8 no
C(37) C(38) H(32) 120.0 no
C(39) C(40) H(33) 120.1 no
C(41) C(40) H(33) 120.2 no
C(40) C(41) H(34) 119.5 no
C(42) C(41) H(34) 119.5 no
C(41) C(42) H(35) 120.5 no
C(43) C(42) H(35) 120.2 no
C(42) C(43) H(36) 119.7 no
C(44) C(43) H(36) 119.8 no
C(39) C(44) H(37) 120.1 no
C(43) C(44) H(37) 120.0 no

loop_
_geom_bond_atom_site_label_1
_geom_bond_atom_site_label_2
_geom_bond_distance
_geom_bond_publ_flag
Ir(1) Cl(1) 2.3990(10) yes
Ir(1) P(1) 2.3321(9) yes
Ir(1) P(2) 2.3311(9) yes
Ir(1) C(2) 2.002(4) yes
Ir(1) C(3) 2.027(3) yes
P(1) C(9) 1.820(4) yes
P(1) C(15) 1.831(4) yes
P(1) C(21) 1.827(4) yes
P(2) C(27) 1.827(4) yes
P(2) C(33) 1.837(3) yes
P(2) C(39) 1.839(4) yes
O(1) C(2) 1.220(5) yes
N(1) C(1) 1.468(5) yes
N(1) C(2) 1.378(5) yes
N(1) C(8) 1.379(5) yes
C(3) C(4) 1.379(6) yes
C(3) C(8) 1.413(5) yes
C(4) C(5) 1.403(6) yes
C(5) C(6) 1.398(6) yes
C(6) C(7) 1.362(7) yes
C(7) C(8) 1.394(5) yes
C(9) C(10) 1.407(5) yes
C(9) C(14) 1.400(6) yes
C(10) C(11) 1.381(6) yes
C(11) C(12) 1.385(7) yes
C(12) C(13) 1.370(6) yes
C(13) C(14) 1.388(6) yes
C(15) C(16) 1.384(5) yes
C(15) C(20) 1.387(5) yes
C(16) C(17) 1.396(5) yes
C(17) C(18) 1.372(5) yes
C(18) C(19) 1.374(6) yes
C(19) C(20) 1.384(6) yes
C(21) C(22) 1.394(6) yes
C(21) C(26) 1.380(5) yes
C(22) C(23) 1.387(6) yes
C(23) C(24) 1.400(6) yes
C(24) C(25) 1.364(7) yes
C(25) C(26) 1.394(6) yes
C(27) C(28) 1.399(6) yes
C(27) C(32) 1.387(5) yes
C(28) C(29) 1.390(5) yes
C(29) C(30) 1.382(6) yes
C(30) C(31) 1.379(6) yes
C(31) C(32) 1.398(6) yes
C(33) C(34) 1.386(5) yes
C(33) C(38) 1.387(5) yes
C(34) C(35) 1.399(6) yes
C(35) C(36) 1.373(6) yes
C(36) C(37) 1.375(6) yes
C(37) C(38) 1.377(5) yes
C(39) C(40) 1.386(5) yes
C(39) C(44) 1.385(5) yes
C(40) C(41) 1.382(6) yes
C(41) C(42) 1.376(6) yes
C(42) C(43) 1.374(6) yes
C(43) C(44) 1.392(6) yes
C(1) H(1) 0.950 no
C(1) H(2) 0.950 no
C(1) H(3) 0.950 no
C(4) H(4) 0.950 no
C(5) H(5) 0.950 no
C(6) H(6) 0.950 no
C(7) H(7) 0.950 no
C(10) H(8) 0.950 no
C(11) H(9) 0.950 no
C(12) H(10) 0.950 no
C(13) H(11) 0.950 no
C(14) H(12) 0.950 no
C(16) H(13) 0.950 no
C(17) H(14) 0.950 no
C(18) H(15) 0.950 no
C(19) H(16) 0.950 no
C(20) H(17) 0.950 no
C(22) H(18) 0.950 no
C(23) H(19) 0.950 no
C(24) H(20) 0.950 no
C(25) H(21) 0.950 no
C(26) H(22) 0.950 no
C(28) H(23) 0.950 no
C(29) H(24) 0.950 no
C(30) H(25) 0.950 no
C(31) H(26) 0.950 no
C(32) H(27) 0.950 no
C(34) H(28) 0.950 no
C(35) H(29) 0.950 no
C(36) H(30) 0.950 no
C(37) H(31) 0.950 no
C(38) H(32) 0.950 no
C(40) H(33) 0.950 no
C(41) H(34) 0.950 no
C(42) H(35) 0.950 no
C(43) H(36) 0.950 no
C(44) H(37) 0.950 no

loop_
_geom_contact_atom_site_label_1
_geom_contact_atom_site_label_2
_geom_contact_distance
_geom_contact_site_symmetry_2
O(1) C(1) 3.396(5) 2_645
C(1) O(1) 3.396(5) 2_655
C(11) C(19) 3.476(6) 3_665
C(13) C(25) 3.508(6) 3_665
C(13) C(29) 3.538(6) 2_655
C(14) C(25) 3.551(6) 3_665
C(14) C(29) 3.499(6) 2_655
C(19) C(11) 3.476(6) 3_665
C(19) C(19) 3.447(7) 3_655
C(25) C(13) 3.508(6) 3_665
C(25) C(14) 3.551(6) 3_665
C(29) C(13) 3.538(6) 2_645
C(29) C(14) 3.499(6) 2_645
Cl(1) H(6) 3.438 1_545
Cl(1) H(9) 2.816 1_545
Cl(1) H(35) 3.081 3_755
Cl(1) H(36) 3.113 3_755
O(1) H(1) 2.825 2_645
O(1) H(2) 3.532 2_645
O(1) H(3) 3.325 2_645
O(1) H(24) 2.670 2_655
C(1) H(13) 3.250 2_655
C(1) H(14) 3.104 2_655
C(1) H(23) 3.479 2_655
C(1) H(24) 3.412 1_565
C(1) H(24) 3.545 2_655
C(2) H(24) 3.449 2_655
C(4) H(4) 3.030 3_765
C(4) H(5) 3.289 3_765
C(5) H(4) 2.959 3_765
C(5) H(19) 3.340 3_765
C(6) H(19) 3.289 3_765
C(6) H(37) 3.341 1_565
C(10) H(16) 3.285 3_665
C(11) H(16) 2.697 3_665
C(11) H(17) 3.457 3_665
C(11) H(35) 3.387 3_765
C(12) H(16) 3.205 3_665
C(12) H(17) 3.300 3_665
C(13) H(17) 3.371 3_665
C(13) H(21) 3.270 3_665
C(13) H(24) 3.419 2_655
C(13) H(28) 3.433 2_655
C(14) H(21) 3.113 3_665
C(14) H(22) 3.380 3_665
C(14) H(24) 3.120 2_655
C(16) H(2) 3.391 2_645
C(16) H(3) 3.559 2_645
C(16) H(10) 3.562 1_545
C(16) H(25) 3.335 2_655
C(17) H(2) 3.239 2_645
C(17) H(3) 3.456 2_645
C(17) H(10) 2.897 1_545
C(17) H(25) 3.056 2_655
C(17) H(29) 3.458 2_645
C(18) H(10) 3.324 1_545
C(18) H(16) 3.519 3_655
C(18) H(29) 3.246 2_645
C(18) H(34) 3.182 1_455
C(18) H(35) 3.259 1_455
C(19) H(9) 3.408 3_665
C(19) H(16) 3.295 3_655
C(19) H(34) 3.315 1_455
C(19) H(35) 3.214 1_455
C(20) H(22) 3.358 3_665
C(22) H(5) 3.455 3_765
C(22) H(36) 3.460 3_755
C(23) H(5) 3.531 3_765
C(23) H(29) 3.221 4_454
C(23) H(31) 3.576 3_765
C(23) H(32) 3.516 3_765
C(24) H(11) 3.530 3_665
C(24) H(28) 3.324 4_454
C(24) H(29) 3.305 4_454
C(24) H(31) 3.357 3_765
C(24) H(32) 3.408 3_765
C(24) H(33) 3.247 3_765
C(25) H(11) 3.116 3_665
C(25) H(12) 3.202 3_665
C(25) H(33) 3.353 3_765
C(25) H(34) 2.892 3_765
C(26) H(12) 3.514 3_665
C(26) H(34) 3.087 3_765
C(28) H(1) 3.555 2_645
C(28) H(7) 3.186 1_545
C(28) H(11) 3.189 2_645
C(29) H(3) 2.978 1_545
C(29) H(7) 2.812 1_545
C(29) H(11) 3.079 2_645
C(29) H(12) 2.996 2_645
C(29) H(21) 3.578 4_555
C(30) H(3) 2.995 1_545
C(30) H(7) 2.967 1_545
C(30) H(11) 3.569 2_645
C(30) H(12) 3.212 2_645
C(30) H(21) 2.896 4_555
C(30) H(30) 3.595 1_545
C(30) H(31) 3.465 1_545
C(31) H(7) 3.447 1_545
C(31) H(20) 3.129 4_555
C(31) H(21) 3.177 4_555
C(31) H(30) 3.571 1_545
C(31) H(31) 3.017 1_545
C(32) H(20) 3.354 4_555
C(32) H(30) 3.548 2_745
C(34) H(11) 3.293 2_645
C(34) H(20) 3.341 4_555
C(35) H(14) 3.035 2_655
C(35) H(15) 3.216 2_655
C(35) H(20) 3.566 4_555
C(35) H(27) 3.548 2_755
C(36) H(14) 3.250 2_655
C(36) H(25) 3.284 1_565
C(36) H(26) 3.405 1_565
C(36) H(27) 2.872 2_755
C(37) H(20) 3.069 3_765
C(37) H(25) 3.503 1_565
C(37) H(26) 3.219 1_565
C(37) H(26) 3.568 2_755
C(37) H(27) 3.299 2_755
C(38) H(20) 3.329 3_765
C(39) H(5) 3.587 3_765
C(40) H(30) 3.066 2_745
C(41) H(8) 3.359 3_765
C(41) H(15) 3.365 1_655
C(41) H(21) 3.538 3_765
C(41) H(30) 3.149 2_745
C(42) H(5) 3.558 3_765
C(42) H(8) 3.422 3_765
C(42) H(9) 3.440 3_765
C(42) H(15) 3.197 1_655
C(42) H(16) 3.467 1_655
C(43) H(5) 3.321 3_765
C(43) H(6) 3.481 1_545
C(43) H(18) 3.342 3_755
C(43) H(19) 3.552 3_755
C(43) H(36) 3.187 3_755
C(43) H(37) 3.293 3_755
C(44) H(5) 3.319 3_765
C(44) H(6) 3.045 1_545
C(44) H(36) 3.045 3_755
H(1) O(1) 2.825 2_655
H(1) C(28) 3.555 2_655
H(1) H(13) 3.362 2_655
H(1) H(23) 2.931 2_655
H(1) H(24) 3.349 1_565
H(1) H(24) 3.169 2_655
H(2) O(1) 3.532 2_655
H(2) C(16) 3.391 2_655
H(2) C(17) 3.239 2_655
H(2) H(10) 3.199 2_645
H(2) H(13) 2.866 2_655
H(2) H(14) 2.567 2_655
H(2) H(23) 3.141 2_655
H(2) H(24) 3.235 2_655
H(3) O(1) 3.325 2_655
H(3) C(16) 3.559 2_655
H(3) C(17) 3.456 2_655
H(3) C(29) 2.978 1_565
H(3) C(30) 2.995 1_565
H(3) H(13) 3.004 2_655
H(3) H(14) 2.788 2_655
H(3) H(24) 2.664 1_565
H(3) H(25) 2.707 1_565
H(4) C(4) 3.030 3_765
H(4) C(5) 2.959 3_765
H(4) H(4) 2.491 3_765
H(4) H(5) 2.366 3_765
H(5) C(4) 3.289 3_765
H(5) C(22) 3.455 3_765
H(5) C(23) 3.531 3_765
H(5) C(39) 3.587 3_765
H(5) C(42) 3.558 3_765
H(5) C(43) 3.321 3_765
H(5) C(44) 3.319 3_765
H(5) H(4) 2.366 3_765
H(5) H(18) 3.084 3_765
H(5) H(19) 3.222 3_765
H(5) H(36) 3.449 1_565
H(6) Cl(1) 3.438 1_565
H(6) C(43) 3.481 1_565
H(6) C(44) 3.045 1_565
H(6) H(19) 3.074 3_765
H(6) H(36) 3.247 1_565
H(6) H(36) 3.438 3_765
H(6) H(37) 2.415 1_565
H(7) C(28) 3.186 1_565
H(7) C(29) 2.812 1_565
H(7) C(30) 2.967 1_565
H(7) C(31) 3.447 1_565
H(7) H(24) 3.044 1_565
H(7) H(25) 3.293 1_565
H(8) C(41) 3.359 3_765
H(8) C(42) 3.422 3_765
H(8) H(16) 3.479 3_665
H(8) H(34) 3.051 3_765
H(8) H(35) 3.205 3_765
H(9) Cl(1) 2.816 1_565
H(9) C(19) 3.408 3_665
H(9) C(42) 3.440 3_765
H(9) H(16) 2.511 3_665
H(9) H(35) 2.696 3_765
H(10) C(16) 3.562 1_565
H(10) C(17) 2.897 1_565
H(10) C(18) 3.324 1_565
H(10) H(2) 3.199 2_655
H(10) H(14) 2.678 1_565
H(10) H(15) 3.387 1_565
H(10) H(16) 3.372 3_665
H(11) C(24) 3.530 3_665
H(11) C(25) 3.116 3_665
H(11) C(28) 3.189 2_655
H(11) C(29) 3.079 2_655
H(11) C(30) 3.569 2_655
H(11) C(34) 3.293 2_655
H(11) H(20) 3.599 3_665
H(11) H(21) 2.872 3_665
H(11) H(23) 3.386 2_655
H(11) H(24) 3.215 2_655
H(11) H(28) 2.515 2_655
H(11) H(29) 3.511 2_655
H(12) C(25) 3.202 3_665
H(12) C(26) 3.514 3_665
H(12) C(29) 2.996 2_655
H(12) C(30) 3.212 2_655
H(12) H(21) 2.567 3_665
H(12) H(22) 3.175 3_665
H(12) H(24) 2.643 2_655
H(12) H(25) 3.034 2_655
H(13) C(1) 3.250 2_645
H(13) H(1) 3.362 2_645
H(13) H(2) 2.866 2_645
H(13) H(3) 3.004 2_645
H(13) H(24) 3.065 2_655
H(13) H(25) 3.324 2_655
H(14) C(1) 3.104 2_645
H(14) C(35) 3.035 2_645
H(14) C(36) 3.250 2_645
H(14) H(2) 2.567 2_645
H(14) H(3) 2.788 2_645
H(14) H(10) 2.678 1_545
H(14) H(25) 2.804 2_655
H(14) H(29) 2.950 2_645
H(14) H(30) 3.309 2_645
H(15) C(35) 3.216 2_645
H(15) C(41) 3.365 1_455
H(15) C(42) 3.197 1_455
H(15) H(10) 3.387 1_545
H(15) H(17) 3.575 3_655
H(15) H(29) 2.503 2_645
H(15) H(30) 3.380 2_645
H(15) H(34) 3.102 1_455
H(15) H(35) 2.767 1_455
H(16) C(10) 3.285 3_665
H(16) C(11) 2.697 3_665
H(16) C(12) 3.205 3_665
H(16) C(18) 3.519 3_655
H(16) C(19) 3.295 3_655
H(16) C(42) 3.467 1_455
H(16) H(8) 3.479 3_665
H(16) H(9) 2.511 3_665
H(16) H(10) 3.372 3_665
H(16) H(16) 3.411 3_655
H(16) H(34) 3.314 1_455
H(16) H(35) 2.669 1_455
H(17) C(11) 3.457 3_665
H(17) C(12) 3.300 3_665
H(17) C(13) 3.371 3_665
H(17) H(15) 3.575 3_655
H(17) H(22) 3.329 3_665
H(18) C(43) 3.342 3_755
H(18) H(5) 3.084 3_765
H(18) H(35) 3.408 3_755
H(18) H(36) 2.677 3_755
H(19) C(5) 3.340 3_765
H(19) C(6) 3.289 3_765
H(19) C(43) 3.552 3_755
H(19) H(5) 3.222 3_765
H(19) H(6) 3.074 3_765
H(19) H(29) 3.119 4_454
H(19) H(31) 3.093 3_765
H(19) H(32) 3.329 3_765
H(19) H(36) 3.317 3_755
H(20) C(31) 3.129 4_454
H(20) C(32) 3.354 4_454
H(20) C(34) 3.341 4_454
H(20) C(35) 3.566 4_454
H(20) C(37) 3.069 3_765
H(20) C(38) 3.329 3_765
H(20) H(11) 3.599 3_665
H(20) H(26) 3.062 4_454
H(20) H(27) 3.456 4_454
H(20) H(28) 2.831 4_454
H(20) H(29) 3.260 4_454
H(20) H(31) 2.653 3_765
H(20) H(32) 3.138 3_765
H(20) H(33) 3.148 3_765
H(21) C(13) 3.270 3_665
H(21) C(14) 3.113 3_665
H(21) C(29) 3.578 4_454
H(21) C(30) 2.896 4_454
H(21) C(31) 3.177 4_454
H(21) C(41) 3.538 3_765
H(21) H(11) 2.872 3_665
H(21) H(12) 2.567 3_665
H(21) H(25) 2.772 4_454
H(21) H(26) 3.248 4_454
H(21) H(33) 3.334 3_765
H(21) H(34) 2.740 3_765
H(22) C(14) 3.380 3_665
H(22) C(20) 3.358 3_665
H(22) H(12) 3.175 3_665
H(22) H(17) 3.329 3_665
H(22) H(34) 3.070 3_765
H(23) C(1) 3.479 2_645
H(23) H(1) 2.931 2_645
H(23) H(2) 3.141 2_645
H(23) H(11) 3.386 2_645
H(24) O(1) 2.670 2_645
H(24) C(1) 3.412 1_545
H(24) C(1) 3.545 2_645
H(24) C(2) 3.449 2_645
H(24) C(13) 3.419 2_645
H(24) C(14) 3.120 2_645
H(24) H(1) 3.349 1_545
H(24) H(1) 3.169 2_645
H(24) H(2) 3.235 2_645
H(24) H(3) 2.664 1_545
H(24) H(7) 3.044 1_545
H(24) H(11) 3.215 2_645
H(24) H(12) 2.643 2_645
H(24) H(13) 3.065 2_645
H(25) C(16) 3.335 2_645
H(25) C(17) 3.056 2_645
H(25) C(36) 3.284 1_545
H(25) C(37) 3.503 1_545
H(25) H(3) 2.707 1_545
H(25) H(7) 3.293 1_545
H(25) H(12) 3.034 2_645
H(25) H(13) 3.324 2_645
H(25) H(14) 2.804 2_645
H(25) H(21) 2.772 4_555
H(25) H(30) 2.990 1_545
H(25) H(31) 3.378 1_545
H(26) C(36) 3.405 1_545
H(26) C(37) 3.219 1_545
H(26) C(37) 3.568 2_745
H(26) H(20) 3.062 4_555
H(26) H(21) 3.248 4_555
H(26) H(30) 2.935 1_545
H(26) H(31) 2.547 1_545
H(26) H(33) 3.033 2_745
H(27) C(35) 3.548 2_745
H(27) C(36) 2.872 2_745
H(27) C(37) 3.299 2_745
H(27) H(20) 3.456 4_555
H(27) H(30) 2.627 2_745
H(27) H(31) 3.366 2_745
H(28) C(13) 3.433 2_645
H(28) C(24) 3.324 4_555
H(28) H(11) 2.515 2_645
H(28) H(20) 2.831 4_555
H(29) C(17) 3.458 2_655
H(29) C(18) 3.246 2_655
H(29) C(23) 3.221 4_555
H(29) C(24) 3.305 4_555
H(29) H(11) 3.511 2_645
H(29) H(14) 2.950 2_655
H(29) H(15) 2.503 2_655
H(29) H(19) 3.119 4_555
H(29) H(20) 3.260 4_555
H(30) C(30) 3.595 1_565
H(30) C(31) 3.571 1_565
H(30) C(32) 3.548 2_755
H(30) C(40) 3.066 2_755
H(30) C(41) 3.149 2_755
H(30) H(14) 3.309 2_655
H(30) H(15) 3.380 2_655
H(30) H(25) 2.990 1_565
H(30) H(26) 2.935 1_565
H(30) H(27) 2.627 2_755
H(30) H(33) 3.100 2_755
H(30) H(34) 3.259 2_755
H(31) C(23) 3.576 3_765
H(31) C(24) 3.357 3_765
H(31) C(30) 3.465 1_565
H(31) C(31) 3.017 1_565
H(31) H(19) 3.093 3_765
H(31) H(20) 2.653 3_765
H(31) H(25) 3.378 1_565
H(31) H(26) 2.547 1_565
H(31) H(27) 3.366 2_755
H(32) C(23) 3.516 3_765
H(32) C(24) 3.408 3_765
H(32) H(19) 3.329 3_765
H(32) H(20) 3.138 3_765
H(33) C(24) 3.247 3_765
H(33) C(25) 3.353 3_765
H(33) H(20) 3.148 3_765
H(33) H(21) 3.334 3_765
H(33) H(26) 3.033 2_755
H(33) H(30) 3.100 2_745
H(34) C(18) 3.182 1_655
H(34) C(19) 3.315 1_655
H(34) C(25) 2.892 3_765
H(34) C(26) 3.087 3_765
H(34) H(8) 3.051 3_765
H(34) H(15) 3.102 1_655
H(34) H(16) 3.314 1_655
H(34) H(21) 2.740 3_765
H(34) H(22) 3.070 3_765
H(34) H(30) 3.259 2_745
H(35) Cl(1) 3.081 3_755
H(35) C(11) 3.387 3_765
H(35) C(18) 3.259 1_655
H(35) C(19) 3.214 1_655
H(35) H(8) 3.205 3_765
H(35) H(9) 2.696 3_765
H(35) H(15) 2.767 1_655
H(35) H(16) 2.669 1_655
H(35) H(18) 3.408 3_755
H(36) Cl(1) 3.113 3_755
H(36) C(22) 3.460 3_755
H(36) C(43) 3.187 3_755
H(36) C(44) 3.045 3_755
H(36) H(5) 3.449 1_545
H(36) H(6) 3.247 1_545
H(36) H(6) 3.438 3_765
H(36) H(18) 2.677 3_755
H(36) H(19) 3.317 3_755
H(36) H(36) 2.797 3_755
H(36) H(37) 2.510 3_755
H(37) C(6) 3.341 1_545
H(37) C(43) 3.293 3_755
H(37) H(6) 2.415 1_545
H(37) H(36) 2.510 3_755

loop_
_geom_torsion_atom_site_label_1
_geom_torsion_atom_site_label_2
_geom_torsion_atom_site_label_3
_geom_torsion_atom_site_label_4
_geom_torsion
Cl(1) Ir(1) P(1) C(9) 161.84(16)
Cl(1) Ir(1) P(1) C(15) 42.05(15)
Cl(1) Ir(1) P(1) C(21) -78.47(14)
Cl(1) Ir(1) P(2) C(27) -44.62(15)
Cl(1) Ir(1) P(2) C(33) -164.73(15)
Cl(1) Ir(1) P(2) C(39) 72.50(13)
Cl(1) Ir(1) C(2) O(1) 1.6(3)
Cl(1) Ir(1) C(2) N(1) -177.9(2)
Cl(1) Ir(1) C(3) C(4) -3.0(4)
Cl(1) Ir(1) C(3) C(8) 175.99(17)
P(1) Ir(1) P(2) C(27) -148.4(5)
P(1) Ir(1) P(2) C(33) 91.5(5)
P(1) Ir(1) P(2) C(39) -31.2(5)
P(2) Ir(1) P(1) C(9) -94.3(5)
P(2) Ir(1) P(1) C(15) 145.9(5)
P(2) Ir(1) P(1) C(21) 25.4(5)
P(1) Ir(1) C(2) O(1) 91.6(2)
P(1) Ir(1) C(2) N(1) -87.9(2)
C(2) Ir(1) P(1) C(9) 33.67(19)
C(2) Ir(1) P(1) C(15) -86.12(19)
C(2) Ir(1) P(1) C(21) 153.36(18)
P(1) Ir(1) C(3) C(4) -86.8(3)
P(1) Ir(1) C(3) C(8) 92.2(2)
C(3) Ir(1) P(1) C(9) -45.2(2)
C(3) Ir(1) P(1) C(15) -164.96(19)
C(3) Ir(1) P(1) C(21) 74.51(19)
P(2) Ir(1) C(2) O(1) -91.5(2)
P(2) Ir(1) C(2) N(1) 89.0(2)
C(2) Ir(1) P(2) C(27) 83.63(19)
C(2) Ir(1) P(2) C(33) -36.48(19)
C(2) Ir(1) P(2) C(39) -159.25(17)
P(2) Ir(1) C(3) C(4) 90.2(3)
P(2) Ir(1) C(3) C(8) -90.8(2)
C(3) Ir(1) P(2) C(27) 162.53(19)
C(3) Ir(1) P(2) C(33) 42.42(19)
C(3) Ir(1) P(2) C(39) -80.34(18)
C(2) Ir(1) C(3) C(4) -178.4(3)
C(2) Ir(1) C(3) C(8) 0.5(2)
C(3) Ir(1) C(2) O(1) 178.9(3)
C(3) Ir(1) C(2) N(1) -0.6(2)
Ir(1) P(1) C(9) C(10) 74.8(3)
Ir(1) P(1) C(9) C(14) -97.1(3)
Ir(1) P(1) C(15) C(16) 37.0(3)
Ir(1) P(1) C(15) C(20) -141.6(3)
Ir(1) P(1) C(21) C(22) 29.3(3)
Ir(1) P(1) C(21) C(26) -152.6(3)
C(9) P(1) C(15) C(16) -88.2(3)
C(9) P(1) C(15) C(20) 93.2(3)
C(15) P(1) C(9) C(10) -160.3(3)
C(15) P(1) C(9) C(14) 27.8(3)
C(9) P(1) C(21) C(22) 154.3(3)
C(9) P(1) C(21) C(26) -27.6(3)
C(21) P(1) C(9) C(10) -49.4(3)
C(21) P(1) C(9) C(14) 138.7(3)
C(15) P(1) C(21) C(22) -95.7(3)
C(15) P(1) C(21) C(26) 82.4(3)
C(21) P(1) C(15) C(16) 161.6(3)
C(21) P(1) C(15) C(20) -17.0(4)
Ir(1) P(2) C(27) C(28) -24.4(3)
Ir(1) P(2) C(27) C(32) 160.5(2)
Ir(1) P(2) C(33) C(34) 110.8(3)
Ir(1) P(2) C(33) C(38) -65.6(3)
Ir(1) P(2) C(39) C(40) 122.4(3)
Ir(1) P(2) C(39) C(44) -59.5(3)
C(27) P(2) C(33) C(34) -16.0(3)
C(27) P(2) C(33) C(38) 167.5(3)
C(33) P(2) C(27) C(28) 103.3(3)
C(33) P(2) C(27) C(32) -71.9(3)
C(27) P(2) C(39) C(40) -113.0(3)
C(27) P(2) C(39) C(44) 65.1(3)
C(39) P(2) C(27) C(28) -147.4(3)
C(39) P(2) C(27) C(32) 37.5(3)
C(33) P(2) C(39) C(40) -6.2(3)
C(33) P(2) C(39) C(44) 171.9(2)
C(39) P(2) C(33) C(34) -122.7(3)
C(39) P(2) C(33) C(38) 60.8(3)
C(1) N(1) C(2) Ir(1) 177.5(2)
C(1) N(1) C(2) O(1) -2.0(5)
C(1) N(1) C(8) C(3) -176.9(3)
C(1) N(1) C(8) C(7) 0.5(5)
C(2) N(1) C(8) C(3) -0.1(3)
C(2) N(1) C(8) C(7) 177.4(3)
C(8) N(1) C(2) Ir(1) 0.5(4)
C(8) N(1) C(2) O(1) -179.0(3)
Ir(1) C(3) C(4) C(5) 177.3(2)
Ir(1) C(3) C(8) N(1) -0.4(4)
Ir(1) C(3) C(8) C(7) -178.0(2)
C(4) C(3) C(8) N(1) 178.6(3)
C(4) C(3) C(8) C(7) 1.1(5)
C(8) C(3) C(4) C(5) -1.7(5)
C(3) C(4) C(5) C(6) 2.9(6)
C(4) C(5) C(6) C(7) -3.7(6)
C(5) C(6) C(7) C(8) 3.1(6)
C(6) C(7) C(8) N(1) -179.0(3)
C(6) C(7) C(8) C(3) -1.7(5)
P(1) C(9) C(10) C(11) -169.7(3)
P(1) C(9) C(14) C(13) 171.2(3)
C(10) C(9) C(14) C(13) -1.0(5)
C(14) C(9) C(10) C(11) 2.5(5)
C(9) C(10) C(11) C(12) -2.1(6)
C(10) C(11) C(12) C(13) 0.1(4)
C(11) C(12) C(13) C(14) 1.4(6)
C(12) C(13) C(14) C(9) -0.9(6)
P(1) C(15) C(16) C(17) 179.3(3)
P(1) C(15) C(20) C(19) 179.2(3)
C(16) C(15) C(20) C(19) 0.6(6)
C(20) C(15) C(16) C(17) -2.0(6)
C(15) C(16) C(17) C(18) 3.0(6)
C(16) C(17) C(18) C(19) -2.4(6)
C(17) C(18) C(19) C(20) 1.0(7)
C(18) C(19) C(20) C(15) -0.1(5)
P(1) C(21) C(22) C(23) 179.3(3)
P(1) C(21) C(26) C(25) -178.8(3)
C(22) C(21) C(26) C(25) -0.8(6)
C(26) C(21) C(22) C(23) 1.2(6)
C(21) C(22) C(23) C(24) -1.1(7)
C(22) C(23) C(24) C(25) 0.4(7)
C(23) C(24) C(25) C(26) -0.0(6)
C(24) C(25) C(26) C(21) 0.2(5)
P(2) C(27) C(28) C(29) -174.2(3)
P(2) C(27) C(32) C(31) 173.6(3)
C(28) C(27) C(32) C(31) -1.5(5)
C(32) C(27) C(28) C(29) 1.0(5)
C(27) C(28) C(29) C(30) -0.2(5)
C(28) C(29) C(30) C(31) -0.1(4)
C(29) C(30) C(31) C(32) -0.5(6)
C(30) C(31) C(32) C(27) 1.3(6)
P(2) C(33) C(34) C(35) -176.5(3)
P(2) C(33) C(38) C(37) 176.0(3)
C(34) C(33) C(38) C(37) -0.5(5)
C(38) C(33) C(34) C(35) 0.0(5)
C(33) C(34) C(35) C(36) 0.7(6)
C(34) C(35) C(36) C(37) -0.8(6)
C(35) C(36) C(37) C(38) 0.3(6)
C(36) C(37) C(38) C(33) 0.4(6)
P(2) C(39) C(40) C(41) 178.4(3)
P(2) C(39) C(44) C(43) -176.3(3)
C(40) C(39) C(44) C(43) 2.0(5)
C(44) C(39) C(40) C(41) 0.3(5)
C(39) C(40) C(41) C(42) -3.0(6)
C(40) C(41) C(42) C(43) 3.3(6)
C(41) C(42) C(43) C(44) -0.9(6)
C(42) C(43) C(44) C(39) -1.7(6)
